data_4307491
loop_
_publ_author_name
'Maribel Arroyo'
'Sylvain Bern\`es'
'Margarita Cer\'on'
'Ver\'onica Cortina'
'Consuelo Mendoza'
'Hugo Torrens'

_publ_contact_author_address
;
Centro de Qu\'imica del Instituto de Ciencias de la BUAP 
Edificio 193 del Complejo de Ciencias 
Ciudad Universitaria 
San Manuel 
72571 Puebla, Pue. 
Mexico
;
_publ_contact_author_email slarroyo@siu.buap.mx
_publ_contact_author_fax (52)2222295551
_publ_contact_author_name 'Arroyo, Maribel'
_publ_contact_author_phone (52)2222295500x7293
_publ_section_title
;
Carbon-Fluorine Bond Cleavage in the Preparation of Osmium(III) and
Osmium(IV) Fluorothiolate Complexes. Fluorine by Fluorine NMR-Assignment
and Fluxional Processes
;
_journal_name_full 'Inorganic Chemistry'
_journal_page_first 4857
_journal_page_last 4867
_journal_paper_doi 10.1021/ic0619660
_journal_volume 46
_journal_year 2007
_chemical_formula_moiety 'C30 F24 Os S5, 0.5(H2 O)'
_chemical_formula_sum 'C30 H F24 O0.5 Os S5'
_chemical_formula_weight 1175.81
_chemical_melting_point 393
_space_group_IT_number 14
_symmetry_cell_setting monoclinic
_symmetry_Int_Tables_number 14
_symmetry_space_group_name_Hall '-P 2yn'
_symmetry_space_group_name_H-M 'P 1 21/n 1'
_atom_sites_solution_hydrogens geom
_atom_sites_solution_primary direct
_atom_sites_solution_secondary difmap
_audit_creation_date 2006-02-15
_audit_creation_method SHELXTL-Plus
_cell_angle_alpha 90.00
_cell_angle_beta 95.561(6)
_cell_angle_gamma 90.00
_cell_formula_units_Z 4
_cell_length_a 14.8936(15)
_cell_length_b 16.227(2)
_cell_length_c 15.9492(14)
_cell_measurement_reflns_used 80
_cell_measurement_temperature 298(1)
_cell_measurement_theta_max 13.51
_cell_measurement_theta_min 4.89
_cell_volume 3836.4(7)
_computing_cell_refinement XSCANS
_computing_data_collection 'XSCANS (Siemens, 1996)'
_computing_data_reduction XSCANS
_computing_molecular_graphics SHELXTL-Plus
_computing_publication_material SHELXTL-Plus
_computing_structure_refinement SHELXTL-Plus
_computing_structure_solution 'SHELXTL-Plus (Sheldrick, 1998)'
_diffrn_ambient_temperature 298(1)
_diffrn_detector 'Scintillation counter'
_diffrn_measured_fraction_theta_full 0.995
_diffrn_measured_fraction_theta_max 0.995
_diffrn_measurement_device_type 'Bruker P4'
_diffrn_measurement_method '2\q/\w scans'
_diffrn_radiation_monochromator graphite
_diffrn_radiation_probe x-ray
_diffrn_radiation_type MoK\a
_diffrn_radiation_wavelength 0.71073
_diffrn_reflns_av_R_equivalents 0.0205
_diffrn_reflns_av_sigmaI/netI 0.0365
_diffrn_reflns_limit_h_max 1
_diffrn_reflns_limit_h_min -19
_diffrn_reflns_limit_k_max 1
_diffrn_reflns_limit_k_min -21
_diffrn_reflns_limit_l_max 20
_diffrn_reflns_limit_l_min -20
_diffrn_reflns_number 10440
_diffrn_reflns_theta_full 27.50
_diffrn_reflns_theta_max 27.50
_diffrn_reflns_theta_min 2.18
_diffrn_source 'fine-focus sealed tube'
_diffrn_source_current 30
_diffrn_source_power 1.5
_diffrn_source_type FN4
_diffrn_source_voltage 50
_diffrn_standards_decay_% 1
_diffrn_standards_interval_count 97
_diffrn_standards_number 3
_exptl_absorpt_coefficient_mu 3.739
_exptl_absorpt_correction_T_max 0.226
_exptl_absorpt_correction_T_min 0.155
_exptl_absorpt_correction_type psi-scan
_exptl_absorpt_process_details 'XSCAnS (Bruker, 1998)'
_exptl_crystal_colour green
_exptl_crystal_density_diffrn 2.036
_exptl_crystal_density_method 'not measured'
_exptl_crystal_description prism
_exptl_crystal_F_000 2228
_exptl_crystal_size_max 0.6
_exptl_crystal_size_mid 0.4
_exptl_crystal_size_min 0.4
_refine_diff_density_max 1.252
_refine_diff_density_min -1.346
_refine_diff_density_rms 0.119
_refine_ls_extinction_coef 0.00085(14)
_refine_ls_extinction_expression Fc^*^=kFc[1+0.001xFc^2^\l^3^/sin(2\q)]^-1/4^
_refine_ls_extinction_method SHELXTL-Plus
_refine_ls_goodness_of_fit_ref 1.050
_refine_ls_hydrogen_treatment constr
_refine_ls_matrix_type full
_refine_ls_number_parameters 557
_refine_ls_number_reflns 8767
_refine_ls_number_restraints 0
_refine_ls_restrained_S_all 1.050
_refine_ls_R_factor_all 0.0619
_refine_ls_R_factor_gt 0.0423
_refine_ls_shift/su_max 0.000
_refine_ls_shift/su_mean 0.000
_refine_ls_structure_factor_coef Fsqd
_refine_ls_weighting_details 'calc w=1/[\s^2^(Fo^2^)+(0.0571P)^2^+5.2219P] where P=(Fo^2^+2Fc^2^)/3'
_refine_ls_weighting_scheme calc
_refine_ls_wR_factor_gt 0.1039
_refine_ls_wR_factor_ref 0.1151
_reflns_number_gt 6706
_reflns_number_total 8767
_reflns_threshold_expression I>2\s(I)
_cod_data_source_file ic0619660si20061013_021620_2.cif
_cod_data_source_block cm10vc
_cod_depositor_comments
;
The following automatic conversions were performed:
'_symmetry_cell_setting' value 'Monoclinic' changed to 'monoclinic'
according to '/home/saulius/struct/CIF-dictionaries/cif_core.dic'
dictionary named 'cif_core.dic' version 2.4.1 from 2010-06-29.

Automatic conversion script
Id: cif_fix_enum 1527 2010-12-29 10:47:43Z saulius 
;
_cod_original_cell_volume 3836.3(7)
_cod_original_sg_symbol_H-M 'P 21/n'
_cod_original_formula_sum 'C30 H F24 O0.50 Os S5'
_cod_database_code 4307491

loop_
_symmetry_equiv_pos_as_xyz
'x, y, z'
'-x+1/2, y+1/2, -z+1/2'
'-x, -y, -z'
'x-1/2, -y-1/2, z-1/2'

loop_
_atom_site_label
_atom_site_type_symbol
_atom_site_fract_x
_atom_site_fract_y
_atom_site_fract_z
_atom_site_U_iso_or_equiv
_atom_site_adp_type
_atom_site_occupancy
_atom_site_symmetry_multiplicity
_atom_site_calc_flag
_atom_site_refinement_flags
_atom_site_disorder_assembly
_atom_site_disorder_group
Os1 Os 0.212879(13) 0.077261(13) 0.709900(12) 0.04683(9) Uani 1 1 d . . .
S1 S 0.13494(9) 0.07628(8) 0.83286(9) 0.0517(3) Uani 1 1 d . . .
S2 S 0.29943(10) 0.17550(10) 0.76799(9) 0.0601(4) Uani 1 1 d . . .
S3 S 0.25925(10) -0.05143(9) 0.72344(9) 0.0568(3) Uani 1 1 d . . .
S4 S 0.08094(10) 0.09699(11) 0.63328(9) 0.0607(4) Uani 1 1 d . . .
S5 S 0.29785(10) 0.09310(10) 0.59037(9) 0.0599(4) Uani 1 1 d . . .
C1 C 0.0259(4) 0.1219(4) 0.8192(3) 0.0564(13) Uani 1 1 d . . .
C2 C -0.0469(4) 0.0747(5) 0.8396(4) 0.0701(18) Uani 1 1 d . . .
C3 C -0.1336(5) 0.1073(7) 0.8275(5) 0.094(3) Uani 1 1 d . . .
C4 C -0.1478(5) 0.1822(8) 0.7969(6) 0.102(3) Uani 1 1 d . . .
C5 C -0.0787(6) 0.2308(6) 0.7755(4) 0.092(3) Uani 1 1 d . . .
C6 C 0.0095(5) 0.2001(5) 0.7880(4) 0.0721(17) Uani 1 1 d . . .
C7 C 0.1944(4) 0.1490(4) 0.9000(3) 0.0554(13) Uani 1 1 d . . .
C8 C 0.1729(5) 0.1591(4) 0.9816(4) 0.0697(16) Uani 1 1 d . . .
C9 C 0.2246(6) 0.2110(5) 1.0359(4) 0.084(2) Uani 1 1 d . . .
C10 C 0.2967(6) 0.2506(5) 1.0096(4) 0.081(2) Uani 1 1 d . . .
C11 C 0.3189(5) 0.2410(4) 0.9279(4) 0.0709(17) Uani 1 1 d . . .
C12 C 0.2672(4) 0.1901(4) 0.8719(3) 0.0589(14) Uani 1 1 d . . .
C13 C 0.2060(4) -0.1035(3) 0.8022(3) 0.0496(11) Uani 1 1 d . . .
C14 C 0.1150(4) -0.1230(3) 0.7932(3) 0.0539(12) Uani 1 1 d . . .
C15 C 0.0729(4) -0.1631(4) 0.8548(4) 0.0636(15) Uani 1 1 d . . .
C16 C 0.1238(5) -0.1852(4) 0.9278(4) 0.0691(17) Uani 1 1 d . . .
C17 C 0.2134(5) -0.1685(4) 0.9384(4) 0.0733(18) Uani 1 1 d . . .
C18 C 0.2539(4) -0.1298(4) 0.8768(4) 0.0640(15) Uani 1 1 d . . .
C19 C 0.0960(4) 0.0990(4) 0.5248(4) 0.0569(13) Uani 1 1 d . . .
C20 C 0.1161(4) 0.0285(5) 0.4807(4) 0.0659(16) Uani 1 1 d . . .
C21 C 0.1326(4) 0.0317(5) 0.3981(4) 0.0745(19) Uani 1 1 d . . .
C22 C 0.1284(4) 0.1043(6) 0.3561(4) 0.077(2) Uani 1 1 d . . .
C23 C 0.1049(5) 0.1762(5) 0.3955(4) 0.0775(19) Uani 1 1 d . . .
C24 C 0.0889(4) 0.1719(5) 0.4798(4) 0.0676(16) Uani 1 1 d . . .
C25 C 0.3989(4) 0.0355(4) 0.6059(4) 0.0595(14) Uani 1 1 d . . .
C26 C 0.4040(6) -0.0431(5) 0.5770(4) 0.078(2) Uani 1 1 d . . .
C27 C 0.4875(10) -0.0857(6) 0.5835(7) 0.124(5) Uani 1 1 d . . .
C28 C 0.5633(8) -0.0465(11) 0.6161(8) 0.129(5) Uani 1 1 d . . .
C29 C 0.5593(5) 0.0305(9) 0.6424(6) 0.108(3) Uani 1 1 d . . .
C30 C 0.4792(5) 0.0710(6) 0.6396(5) 0.081(2) Uani 1 1 d . . .
F2 F -0.0339(3) -0.0002(3) 0.8711(3) 0.0982(14) Uani 1 1 d . . .
F3 F -0.2020(3) 0.0607(5) 0.8482(5) 0.151(3) Uani 1 1 d . . .
F4 F -0.2320(4) 0.2137(6) 0.7851(4) 0.160(3) Uani 1 1 d . . .
F5 F -0.0918(4) 0.3059(4) 0.7437(3) 0.132(2) Uani 1 1 d . . .
F6 F 0.0780(3) 0.2480(3) 0.7700(3) 0.0886(12) Uani 1 1 d . . .
F8 F 0.1033(3) 0.1185(3) 1.0087(2) 0.0913(13) Uani 1 1 d . . .
F9 F 0.2043(4) 0.2201(4) 1.1154(3) 0.1230(19) Uani 1 1 d . . .
F10 F 0.3479(4) 0.2984(3) 1.0628(3) 0.1165(18) Uani 1 1 d . . .
F11 F 0.3894(3) 0.2812(3) 0.9028(3) 0.0987(14) Uani 1 1 d . . .
F14 F 0.0635(3) -0.0984(3) 0.7237(2) 0.0815(11) Uani 1 1 d . . .
F15 F -0.0146(3) -0.1794(3) 0.8445(3) 0.0878(12) Uani 1 1 d . . .
F16 F 0.0833(3) -0.2236(3) 0.9882(3) 0.1035(15) Uani 1 1 d . . .
F17 F 0.2601(3) -0.1909(4) 1.0107(3) 0.1147(17) Uani 1 1 d . . .
F18 F 0.3431(3) -0.1143(4) 0.8878(3) 0.1039(15) Uani 1 1 d . . .
F20 F 0.1228(3) -0.0436(3) 0.5221(3) 0.0846(11) Uani 1 1 d . . .
F21 F 0.1542(3) -0.0377(4) 0.3578(3) 0.1038(15) Uani 1 1 d . . .
F22 F 0.1455(3) 0.1067(4) 0.2757(3) 0.1134(17) Uani 1 1 d . . .
F23 F 0.0965(4) 0.2454(3) 0.3536(3) 0.1117(16) Uani 1 1 d . . .
F24 F 0.0664(3) 0.2417(3) 0.5182(3) 0.0888(12) Uani 1 1 d . . .
F26 F 0.3305(4) -0.0817(3) 0.5407(3) 0.1111(17) Uani 1 1 d . . .
F27 F 0.4851(6) -0.1647(4) 0.5547(4) 0.183(4) Uani 1 1 d . . .
F28 F 0.6383(5) -0.0934(6) 0.6170(5) 0.198(4) Uani 1 1 d . . .
F29 F 0.6362(4) 0.0668(6) 0.6725(5) 0.188(4) Uani 1 1 d . . .
F30 F 0.4803(3) 0.1483(4) 0.6673(4) 0.1138(16) Uani 1 1 d . . .
O1 O 0.583(3) -0.009(2) 0.882(3) 0.196(18) Uani 0.25 1 d P . .
H1A H 0.5500 -0.0360 0.8450 0.235 Uiso 0.25 1 d PR . .
H1B H 0.5564 0.0046 0.9245 0.235 Uiso 0.25 1 d PR . .
O2 O 0.5000 0.0000 1.0000 0.36(3) Uani 0.50 2 d SP . .
H2A H 0.4916 0.0345 1.0386 0.433 Uiso 0.25 1 d PR . .
H2B H 0.4551 -0.0307 0.9849 0.433 Uiso 0.25 1 d PR . .

loop_
_atom_site_aniso_label
_atom_site_aniso_U_11
_atom_site_aniso_U_22
_atom_site_aniso_U_33
_atom_site_aniso_U_23
_atom_site_aniso_U_13
_atom_site_aniso_U_12
Os1 0.04653(13) 0.04898(14) 0.04657(13) 0.00254(9) 0.01271(8) -0.00110(9)
S1 0.0523(7) 0.0517(7) 0.0537(7) -0.0011(6) 0.0186(6) -0.0027(6)
S2 0.0629(9) 0.0607(9) 0.0588(8) 0.0018(6) 0.0169(7) -0.0161(7)
S3 0.0584(8) 0.0554(8) 0.0598(8) 0.0059(6) 0.0218(6) 0.0042(6)
S4 0.0504(7) 0.0763(10) 0.0560(8) -0.0005(7) 0.0085(6) 0.0053(7)
S5 0.0561(8) 0.0744(10) 0.0521(7) 0.0132(7) 0.0195(6) 0.0058(7)
C1 0.061(3) 0.061(4) 0.049(3) -0.011(3) 0.012(2) 0.001(3)
C2 0.054(3) 0.093(5) 0.066(4) -0.015(3) 0.021(3) -0.003(3)
C3 0.059(4) 0.143(8) 0.083(5) -0.023(5) 0.015(4) 0.006(5)
C4 0.061(4) 0.165(10) 0.081(5) -0.028(6) 0.005(4) 0.035(6)
C5 0.109(6) 0.109(6) 0.056(4) -0.017(4) -0.003(4) 0.048(5)
C6 0.077(4) 0.075(4) 0.065(4) -0.012(3) 0.012(3) 0.015(4)
C7 0.064(3) 0.058(3) 0.045(3) 0.000(2) 0.006(2) -0.005(3)
C8 0.077(4) 0.078(4) 0.056(3) -0.003(3) 0.016(3) -0.003(3)
C9 0.103(6) 0.096(5) 0.052(3) -0.013(3) 0.009(3) -0.016(5)
C10 0.102(5) 0.075(5) 0.063(4) -0.008(3) -0.005(4) -0.018(4)
C11 0.077(4) 0.069(4) 0.067(4) 0.000(3) 0.005(3) -0.019(3)
C12 0.069(4) 0.057(3) 0.051(3) 0.000(3) 0.005(3) -0.009(3)
C13 0.053(3) 0.044(3) 0.053(3) 0.000(2) 0.013(2) 0.003(2)
C14 0.052(3) 0.054(3) 0.056(3) 0.005(2) 0.009(2) -0.003(2)
C15 0.060(3) 0.058(3) 0.075(4) 0.000(3) 0.018(3) -0.006(3)
C16 0.083(4) 0.061(4) 0.067(4) 0.018(3) 0.025(3) 0.005(3)
C17 0.082(5) 0.077(4) 0.060(4) 0.018(3) 0.003(3) 0.006(4)
C18 0.058(3) 0.068(4) 0.065(3) 0.009(3) 0.004(3) 0.002(3)
C19 0.045(3) 0.074(4) 0.052(3) 0.003(3) 0.006(2) -0.002(3)
C20 0.056(3) 0.084(5) 0.057(3) -0.006(3) 0.002(3) -0.007(3)
C21 0.059(4) 0.101(5) 0.063(4) -0.017(4) 0.004(3) -0.006(4)
C22 0.055(3) 0.129(6) 0.048(3) 0.005(4) 0.005(3) -0.010(4)
C23 0.068(4) 0.103(6) 0.061(4) 0.020(4) 0.000(3) -0.003(4)
C24 0.054(3) 0.083(5) 0.064(4) 0.001(3) -0.001(3) 0.002(3)
C25 0.064(3) 0.064(4) 0.054(3) 0.011(3) 0.025(3) 0.005(3)
C26 0.093(5) 0.080(5) 0.069(4) 0.010(4) 0.043(4) 0.016(4)
C27 0.181(12) 0.103(7) 0.105(7) 0.041(6) 0.097(8) 0.076(8)
C28 0.091(7) 0.189(13) 0.115(8) 0.068(9) 0.058(6) 0.065(9)
C29 0.053(4) 0.177(10) 0.097(6) 0.043(7) 0.019(4) 0.020(6)
C30 0.062(4) 0.104(6) 0.077(4) 0.021(4) 0.014(3) 0.003(4)
F2 0.080(3) 0.093(3) 0.128(4) 0.002(3) 0.043(3) -0.020(2)
F3 0.064(3) 0.209(7) 0.186(6) -0.037(5) 0.046(3) -0.031(4)
F4 0.083(3) 0.268(9) 0.125(4) -0.032(5) -0.004(3) 0.077(5)
F5 0.161(5) 0.125(4) 0.108(4) 0.005(3) -0.002(4) 0.078(4)
F6 0.105(3) 0.067(2) 0.095(3) 0.009(2) 0.016(2) 0.008(2)
F8 0.093(3) 0.124(4) 0.062(2) -0.013(2) 0.033(2) -0.029(3)
F9 0.151(5) 0.165(5) 0.056(2) -0.033(3) 0.023(3) -0.042(4)
F10 0.148(5) 0.123(4) 0.075(3) -0.025(3) -0.005(3) -0.052(4)
F11 0.096(3) 0.109(3) 0.090(3) -0.005(3) 0.007(2) -0.052(3)
F14 0.062(2) 0.114(3) 0.067(2) 0.016(2) -0.0026(17) -0.009(2)
F15 0.060(2) 0.093(3) 0.114(3) 0.010(2) 0.024(2) -0.013(2)
F16 0.116(4) 0.107(3) 0.095(3) 0.045(3) 0.046(3) 0.000(3)
F17 0.106(3) 0.153(5) 0.081(3) 0.051(3) -0.008(2) 0.004(3)
F18 0.061(2) 0.138(4) 0.109(3) 0.039(3) -0.013(2) -0.010(3)
F20 0.102(3) 0.072(2) 0.081(3) -0.007(2) 0.015(2) -0.001(2)
F21 0.109(4) 0.126(4) 0.077(3) -0.034(3) 0.014(2) 0.007(3)
F22 0.100(3) 0.187(5) 0.055(2) 0.008(3) 0.013(2) -0.005(4)
F23 0.122(4) 0.124(4) 0.088(3) 0.046(3) 0.002(3) 0.001(3)
F24 0.099(3) 0.077(3) 0.091(3) 0.004(2) 0.011(2) 0.014(2)
F26 0.145(5) 0.085(3) 0.110(4) -0.032(3) 0.045(3) -0.017(3)
F27 0.280(9) 0.111(5) 0.181(6) 0.021(4) 0.142(6) 0.091(5)
F28 0.144(5) 0.287(10) 0.179(6) 0.114(6) 0.099(5) 0.150(6)
F29 0.057(3) 0.343(13) 0.163(6) 0.051(6) -0.001(3) -0.002(4)
F30 0.085(3) 0.123(4) 0.133(4) -0.014(3) 0.011(3) -0.031(3)
O1 0.25(5) 0.17(4) 0.18(4) -0.04(3) 0.07(3) -0.08(3)
O2 0.18(3) 0.38(6) 0.50(7) -0.31(6) -0.04(4) -0.11(3)

loop_
_atom_type_symbol
_atom_type_description
_atom_type_scat_dispersion_real
_atom_type_scat_dispersion_imag
_atom_type_scat_source
C C 0.0033 0.0016 'International Tables Vol C Tables 4.2.6.8 and 6.1.1.4'
H H 0.0000 0.0000 'International Tables Vol C Tables 4.2.6.8 and 6.1.1.4'
O O 0.0106 0.0060 'International Tables Vol C Tables 4.2.6.8 and 6.1.1.4'
F F 0.0171 0.0103 'International Tables Vol C Tables 4.2.6.8 and 6.1.1.4'
S S 0.1246 0.1234 'International Tables Vol C Tables 4.2.6.8 and 6.1.1.4'
Os Os -1.2165 7.6030 'International Tables Vol C Tables 4.2.6.8 and 6.1.1.4'

loop_
_geom_angle_atom_site_label_1
_geom_angle_atom_site_label_2
_geom_angle_atom_site_label_3
_geom_angle
_geom_angle_site_symmetry_1
_geom_angle_site_symmetry_3
_geom_angle_publ_flag
S2 Os1 S3 118.73(6) . . ?
S2 Os1 S4 125.14(6) . . ?
S3 Os1 S4 116.11(6) . . ?
S2 Os1 S1 88.30(5) . . ?
S3 Os1 S1 94.96(5) . . ?
S4 Os1 S1 88.75(5) . . ?
S2 Os1 S5 85.66(6) . . ?
S3 Os1 S5 89.71(5) . . ?
S4 Os1 S5 93.08(5) . . ?
S1 Os1 S5 173.64(5) . . ?
C7 S1 C1 101.2(3) . . ?
C7 S1 Os1 103.83(19) . . ?
C1 S1 Os1 114.21(19) . . ?
C12 S2 Os1 106.8(2) . . ?
C13 S3 Os1 111.44(18) . . ?
C19 S4 Os1 110.48(19) . . ?
C25 S5 Os1 109.83(18) . . ?
C6 C1 C2 118.5(6) . . ?
C6 C1 S1 123.8(5) . . ?
C2 C1 S1 117.8(5) . . ?
F2 C2 C1 120.4(6) . . ?
F2 C2 C3 120.1(7) . . ?
C1 C2 C3 119.5(8) . . ?
C4 C3 F3 121.0(9) . . ?
C4 C3 C2 121.0(9) . . ?
F3 C3 C2 118.0(10) . . ?
C3 C4 F4 120.9(11) . . ?
C3 C4 C5 121.8(8) . . ?
F4 C4 C5 117.3(11) . . ?
F5 C5 C4 122.6(9) . . ?
F5 C5 C6 118.8(10) . . ?
C4 C5 C6 118.5(8) . . ?
F6 C6 C1 120.1(6) . . ?
F6 C6 C5 119.2(7) . . ?
C1 C6 C5 120.7(8) . . ?
C8 C7 C12 120.6(5) . . ?
C8 C7 S1 120.0(5) . . ?
C12 C7 S1 119.1(4) . . ?
F8 C8 C7 120.3(6) . . ?
F8 C8 C9 120.0(6) . . ?
C7 C8 C9 119.7(6) . . ?
F9 C9 C10 120.0(6) . . ?
F9 C9 C8 119.7(7) . . ?
C10 C9 C8 120.3(6) . . ?
F10 C10 C9 120.1(7) . . ?
F10 C10 C11 119.4(7) . . ?
C9 C10 C11 120.5(6) . . ?
F11 C11 C10 119.7(6) . . ?
F11 C11 C12 120.0(6) . . ?
C10 C11 C12 120.2(6) . . ?
C7 C12 C11 118.7(5) . . ?
C7 C12 S2 121.8(4) . . ?
C11 C12 S2 119.5(5) . . ?
C14 C13 C18 115.7(5) . . ?
C14 C13 S3 122.6(4) . . ?
C18 C13 S3 121.8(4) . . ?
F14 C14 C15 117.7(5) . . ?
F14 C14 C13 119.4(5) . . ?
C15 C14 C13 122.8(5) . . ?
F15 C15 C16 120.5(6) . . ?
F15 C15 C14 121.0(6) . . ?
C16 C15 C14 118.4(6) . . ?
F16 C16 C17 120.7(6) . . ?
F16 C16 C15 118.8(6) . . ?
C17 C16 C15 120.5(6) . . ?
F17 C17 C16 118.4(6) . . ?
F17 C17 C18 121.3(7) . . ?
C16 C17 C18 120.3(6) . . ?
F18 C18 C17 119.7(6) . . ?
F18 C18 C13 118.1(5) . . ?
C17 C18 C13 122.2(6) . . ?
C24 C19 C20 116.8(6) . . ?
C24 C19 S4 120.9(5) . . ?
C20 C19 S4 122.3(5) . . ?
F20 C20 C21 119.8(7) . . ?
F20 C20 C19 118.5(6) . . ?
C21 C20 C19 121.7(7) . . ?
F21 C21 C22 119.4(7) . . ?
F21 C21 C20 120.1(7) . . ?
C22 C21 C20 120.4(7) . . ?
F22 C22 C21 119.9(8) . . ?
F22 C22 C23 119.4(8) . . ?
C21 C22 C23 120.7(6) . . ?
F23 C23 C22 120.5(7) . . ?
F23 C23 C24 121.4(8) . . ?
C22 C23 C24 118.1(7) . . ?
F24 C24 C19 119.6(6) . . ?
F24 C24 C23 118.2(6) . . ?
C19 C24 C23 122.2(7) . . ?
C26 C25 C30 116.5(7) . . ?
C26 C25 S5 121.5(6) . . ?
C30 C25 S5 121.7(5) . . ?
F26 C26 C25 120.9(7) . . ?
F26 C26 C27 118.5(9) . . ?
C25 C26 C27 120.6(10) . . ?
C28 C27 F27 124.5(12) . . ?
C28 C27 C26 119.4(10) . . ?
F27 C27 C26 116.1(13) . . ?
C29 C28 F28 126.4(15) . . ?
C29 C28 C27 120.3(9) . . ?
F28 C28 C27 113.3(15) . . ?
C28 C29 F29 117.9(11) . . ?
C28 C29 C30 121.0(11) . . ?
F29 C29 C30 121.2(13) . . ?
F30 C30 C29 117.6(9) . . ?
F30 C30 C25 120.2(7) . . ?
C29 C30 C25 122.2(9) . . ?
H1A O1 H1B 113.6 . . ?
H2A O2 H2B 115.1 . . ?

loop_
_geom_bond_atom_site_label_1
_geom_bond_atom_site_label_2
_geom_bond_distance
_geom_bond_site_symmetry_2
_geom_bond_publ_flag
Os1 S2 2.1976(15) . ?
Os1 S3 2.2034(15) . ?
Os1 S4 2.2343(15) . ?
Os1 S1 2.3739(13) . ?
Os1 S5 2.4020(14) . ?
S1 C7 1.773(6) . ?
S1 C1 1.778(6) . ?
S2 C12 1.786(6) . ?
S3 C13 1.764(5) . ?
S4 C19 1.766(6) . ?
S5 C25 1.769(6) . ?
C1 C6 1.378(9) . ?
C1 C2 1.392(9) . ?
C2 F2 1.323(8) . ?
C2 C3 1.392(11) . ?
C3 C4 1.319(14) . ?
C3 F3 1.335(11) . ?
C4 F4 1.349(9) . ?
C4 C5 1.367(14) . ?
C5 F5 1.326(10) . ?
C5 C6 1.401(10) . ?
C6 F6 1.336(8) . ?
C7 C8 1.379(8) . ?
C7 C12 1.384(8) . ?
C8 F8 1.335(8) . ?
C8 C9 1.386(10) . ?
C9 F9 1.340(8) . ?
C9 C10 1.353(11) . ?
C10 F10 1.334(8) . ?
C10 C11 1.383(10) . ?
C11 F11 1.331(7) . ?
C11 C12 1.392(8) . ?
C13 C14 1.386(8) . ?
C13 C18 1.394(8) . ?
C14 F14 1.345(6) . ?
C14 C15 1.378(8) . ?
C15 F15 1.324(7) . ?
C15 C16 1.374(9) . ?
C16 F16 1.338(7) . ?
C16 C17 1.355(10) . ?
C17 F17 1.339(7) . ?
C17 C18 1.356(9) . ?
C18 F18 1.347(7) . ?
C19 C24 1.383(9) . ?
C19 C20 1.390(9) . ?
C20 F20 1.342(8) . ?
C20 C21 1.364(9) . ?
C21 F21 1.351(9) . ?
C21 C22 1.353(11) . ?
C22 F22 1.333(7) . ?
C22 C23 1.386(11) . ?
C23 F23 1.307(8) . ?
C23 C24 1.390(9) . ?
C24 F24 1.345(8) . ?
C25 C26 1.361(10) . ?
C25 C30 1.388(10) . ?
C26 F26 1.342(10) . ?
C26 C27 1.419(13) . ?
C27 C28 1.355(18) . ?
C27 F27 1.360(13) . ?
C28 C29 1.320(18) . ?
C28 F28 1.350(11) . ?
C29 F29 1.335(12) . ?
C29 C30 1.359(12) . ?
C30 F30 1.330(9) . ?
O1 H1A 0.8500 . ?
O1 H1B 0.8501 . ?
O2 H2A 0.8500 . ?
O2 H2B 0.8500 . ?

loop_
_geom_torsion_atom_site_label_1
_geom_torsion_atom_site_label_2
_geom_torsion_atom_site_label_3
_geom_torsion_atom_site_label_4
_geom_torsion
_geom_torsion_site_symmetry_1
_geom_torsion_site_symmetry_2
_geom_torsion_site_symmetry_3
_geom_torsion_site_symmetry_4
_geom_torsion_publ_flag
S2 Os1 S1 C7 -3.1(2) . . . . ?
S3 Os1 S1 C7 115.6(2) . . . . ?
S4 Os1 S1 C7 -128.3(2) . . . . ?
S2 Os1 S1 C1 106.1(2) . . . . ?
S3 Os1 S1 C1 -135.2(2) . . . . ?
S4 Os1 S1 C1 -19.1(2) . . . . ?
S3 Os1 S2 C12 -90.4(2) . . . . ?
S4 Os1 S2 C12 91.6(2) . . . . ?
S1 Os1 S2 C12 4.3(2) . . . . ?
S5 Os1 S2 C12 -177.7(2) . . . . ?
S2 Os1 S3 C13 101.1(2) . . . . ?
S4 Os1 S3 C13 -80.7(2) . . . . ?
S1 Os1 S3 C13 10.3(2) . . . . ?
S5 Os1 S3 C13 -174.0(2) . . . . ?
S2 Os1 S4 C19 95.5(2) . . . . ?
S3 Os1 S4 C19 -82.5(2) . . . . ?
S1 Os1 S4 C19 -177.5(2) . . . . ?
S5 Os1 S4 C19 8.6(2) . . . . ?
S2 Os1 S5 C25 83.5(2) . . . . ?
S3 Os1 S5 C25 -35.4(2) . . . . ?
S4 Os1 S5 C25 -151.5(2) . . . . ?
C7 S1 C1 C6 57.2(5) . . . . ?
Os1 S1 C1 C6 -53.7(5) . . . . ?
C7 S1 C1 C2 -124.4(5) . . . . ?
Os1 S1 C1 C2 124.8(4) . . . . ?
C6 C1 C2 F2 -178.9(6) . . . . ?
S1 C1 C2 F2 2.6(8) . . . . ?
C6 C1 C2 C3 0.4(9) . . . . ?
S1 C1 C2 C3 -178.1(5) . . . . ?
F2 C2 C3 C4 179.4(7) . . . . ?
C1 C2 C3 C4 0.0(12) . . . . ?
F2 C2 C3 F3 -0.3(11) . . . . ?
C1 C2 C3 F3 -179.6(7) . . . . ?
F3 C3 C4 F4 -0.4(13) . . . . ?
C2 C3 C4 F4 180.0(7) . . . . ?
F3 C3 C4 C5 179.9(8) . . . . ?
C2 C3 C4 C5 0.3(13) . . . . ?
C3 C4 C5 F5 179.2(8) . . . . ?
F4 C4 C5 F5 -0.5(12) . . . . ?
C3 C4 C5 C6 -1.1(12) . . . . ?
F4 C4 C5 C6 179.2(7) . . . . ?
C2 C1 C6 F6 178.1(6) . . . . ?
S1 C1 C6 F6 -3.5(8) . . . . ?
C2 C1 C6 C5 -1.2(9) . . . . ?
S1 C1 C6 C5 177.2(5) . . . . ?
F5 C5 C6 F6 2.0(10) . . . . ?
C4 C5 C6 F6 -177.8(7) . . . . ?
F5 C5 C6 C1 -178.7(6) . . . . ?
C4 C5 C6 C1 1.5(10) . . . . ?
C1 S1 C7 C8 67.6(6) . . . . ?
Os1 S1 C7 C8 -173.8(5) . . . . ?
C1 S1 C7 C12 -117.9(5) . . . . ?
Os1 S1 C7 C12 0.7(5) . . . . ?
C12 C7 C8 F8 -179.1(6) . . . . ?
S1 C7 C8 F8 -4.6(9) . . . . ?
C12 C7 C8 C9 0.1(10) . . . . ?
S1 C7 C8 C9 174.6(6) . . . . ?
F8 C8 C9 F9 0.0(12) . . . . ?
C7 C8 C9 F9 -179.3(7) . . . . ?
F8 C8 C9 C10 178.1(7) . . . . ?
C7 C8 C9 C10 -1.1(12) . . . . ?
F9 C9 C10 F10 0.3(13) . . . . ?
C8 C9 C10 F10 -177.9(7) . . . . ?
F9 C9 C10 C11 179.3(7) . . . . ?
C8 C9 C10 C11 1.1(13) . . . . ?
F10 C10 C11 F11 -1.8(11) . . . . ?
C9 C10 C11 F11 179.1(7) . . . . ?
F10 C10 C11 C12 178.8(7) . . . . ?
C9 C10 C11 C12 -0.2(12) . . . . ?
C8 C7 C12 C11 0.7(10) . . . . ?
S1 C7 C12 C11 -173.8(5) . . . . ?
C8 C7 C12 S2 177.6(5) . . . . ?
S1 C7 C12 S2 3.1(7) . . . . ?
F11 C11 C12 C7 179.9(6) . . . . ?
C10 C11 C12 C7 -0.7(10) . . . . ?
F11 C11 C12 S2 3.0(9) . . . . ?
C10 C11 C12 S2 -177.7(6) . . . . ?
Os1 S2 C12 C7 -5.5(6) . . . . ?
Os1 S2 C12 C11 171.3(5) . . . . ?
Os1 S3 C13 C14 68.7(5) . . . . ?
Os1 S3 C13 C18 -113.1(5) . . . . ?
C18 C13 C14 F14 178.6(5) . . . . ?
S3 C13 C14 F14 -3.1(8) . . . . ?
C18 C13 C14 C15 2.3(9) . . . . ?
S3 C13 C14 C15 -179.5(5) . . . . ?
F14 C14 C15 F15 2.4(9) . . . . ?
C13 C14 C15 F15 178.8(6) . . . . ?
F14 C14 C15 C16 -177.0(6) . . . . ?
C13 C14 C15 C16 -0.6(9) . . . . ?
F15 C15 C16 F16 0.1(10) . . . . ?
C14 C15 C16 F16 179.5(6) . . . . ?
F15 C15 C16 C17 -180.0(6) . . . . ?
C14 C15 C16 C17 -0.5(10) . . . . ?
F16 C16 C17 F17 -0.3(11) . . . . ?
C15 C16 C17 F17 179.7(6) . . . . ?
F16 C16 C17 C18 179.8(6) . . . . ?
C15 C16 C17 C18 -0.1(11) . . . . ?
F17 C17 C18 F18 0.8(11) . . . . ?
C16 C17 C18 F18 -179.3(7) . . . . ?
F17 C17 C18 C13 -177.9(6) . . . . ?
C16 C17 C18 C13 2.0(11) . . . . ?
C14 C13 C18 F18 178.3(6) . . . . ?
S3 C13 C18 F18 0.1(8) . . . . ?
C14 C13 C18 C17 -3.0(9) . . . . ?
S3 C13 C18 C17 178.7(5) . . . . ?
Os1 S4 C19 C24 -107.8(5) . . . . ?
Os1 S4 C19 C20 71.6(5) . . . . ?
C24 C19 C20 F20 -179.4(5) . . . . ?
S4 C19 C20 F20 1.1(8) . . . . ?
C24 C19 C20 C21 3.3(9) . . . . ?
S4 C19 C20 C21 -176.2(5) . . . . ?
F20 C20 C21 F21 1.0(9) . . . . ?
C19 C20 C21 F21 178.3(6) . . . . ?
F20 C20 C21 C22 -178.3(6) . . . . ?
C19 C20 C21 C22 -1.1(10) . . . . ?
F21 C21 C22 F22 0.0(10) . . . . ?
C20 C21 C22 F22 179.4(6) . . . . ?
F21 C21 C22 C23 178.9(6) . . . . ?
C20 C21 C22 C23 -1.7(10) . . . . ?
F22 C22 C23 F23 2.3(10) . . . . ?
C21 C22 C23 F23 -176.6(6) . . . . ?
F22 C22 C23 C24 -178.9(6) . . . . ?
C21 C22 C23 C24 2.2(10) . . . . ?
C20 C19 C24 F24 177.7(5) . . . . ?
S4 C19 C24 F24 -2.9(8) . . . . ?
C20 C19 C24 C23 -2.8(9) . . . . ?
S4 C19 C24 C23 176.7(5) . . . . ?
F23 C23 C24 F24 -1.5(10) . . . . ?
C22 C23 C24 F24 179.7(6) . . . . ?
F23 C23 C24 C19 178.9(6) . . . . ?
C22 C23 C24 C19 0.2(10) . . . . ?
Os1 S5 C25 C26 93.0(5) . . . . ?
Os1 S5 C25 C30 -94.2(5) . . . . ?
C30 C25 C26 F26 -177.8(6) . . . . ?
S5 C25 C26 F26 -4.6(9) . . . . ?
C30 C25 C26 C27 1.3(9) . . . . ?
S5 C25 C26 C27 174.5(5) . . . . ?
F26 C26 C27 C28 176.7(8) . . . . ?
C25 C26 C27 C28 -2.4(12) . . . . ?
F26 C26 C27 F27 -2.4(10) . . . . ?
C25 C26 C27 F27 178.5(6) . . . . ?
F27 C27 C28 C29 179.8(8) . . . . ?
C26 C27 C28 C29 0.8(15) . . . . ?
F27 C27 C28 F28 0.4(14) . . . . ?
C26 C27 C28 F28 -178.6(7) . . . . ?
F28 C28 C29 F29 0.5(15) . . . . ?
C27 C28 C29 F29 -178.8(9) . . . . ?
F28 C28 C29 C30 -178.9(8) . . . . ?
C27 C28 C29 C30 1.9(15) . . . . ?
C28 C29 C30 F30 179.9(9) . . . . ?
F29 C29 C30 F30 0.5(12) . . . . ?
C28 C29 C30 C25 -3.0(13) . . . . ?
F29 C29 C30 C25 177.7(7) . . . . ?
C26 C25 C30 F30 178.4(6) . . . . ?
S5 C25 C30 F30 5.2(9) . . . . ?
C26 C25 C30 C29 1.3(10) . . . . ?
S5 C25 C30 C29 -171.8(6) . . . . ?
